data_7130556
loop_
_publ_author_name
'Ohata, Jun'
'Hall, Yvonne D. D.'
'Uzoewulu, Chiamaka'
'Nizam, Zeinab M.'
'Ishizawa, Seiya'
'El-Shaffey, Hisham'

_publ_section_title
;
 Phosphine-Mediated Three-Component Bioconjugation of Amino- and
 Azidosaccharides in Ionic Liquids
;
_journal_name_full 'Chemical Communications'
_journal_paper_doi 10.1039/D2CC04013A
_journal_year 2022
_chemical_formula_moiety 'C35 H24 N2 O1'
_chemical_formula_sum 'C35 H24 N2 O'
_chemical_formula_weight 488.59
_space_group_IT_number 15
_space_group_name_Hall '-C 2yc'
_space_group_name_H-M_alt 'C 1 2/c 1'
_symmetry_cell_setting monoclinic
_symmetry_space_group_name_H-M 'C 1 2/c 1'
_atom_sites_solution_hydrogens difmap
_atom_sites_solution_primary other
_audit_creation_date 2022-03-04
_audit_creation_method CRYSTALS_ver_14.61_build_6236
_audit_update_record
;
2022-04-29 deposited with the CCDC.	2022-08-18 downloaded from the CCDC.
;
_cell_angle_alpha 90
_cell_angle_beta 112.825(2)
_cell_angle_gamma 90
_cell_formula_units_Z 4
_cell_length_a 35.8398(12)
_cell_length_b 4.60330(10)
_cell_length_c 15.1676(5)
_cell_measurement_reflns_used 8528
_cell_measurement_temperature 100
_cell_measurement_theta_max 66
_cell_measurement_theta_min 3
_cell_volume 2306.42(12)
_computing_cell_refinement 'Apex4 (Bruker AXS, 2006)'
_computing_data_collection 'Apex4 (Bruker AXS, 2006)'
_computing_data_reduction 'Apex4 (Bruker AXS, 2006)'
_computing_molecular_graphics 'CAMERON (Watkin et al., 1996)'
_computing_publication_material 'CRYSTALS (Betteridge et al., 2003)'
_computing_structure_refinement 'CRYSTALS (Betteridge et al., 2003)'
_computing_structure_solution 'Superflip (Palatinus & Chapuis, 2007)'
_diffrn_ambient_temperature 100
_diffrn_measured_fraction_theta_full 0.997
_diffrn_measured_fraction_theta_max 0.993
_diffrn_measurement_device Area
_diffrn_measurement_device_type 'Bruker Kappa Apex4'
_diffrn_measurement_method '\f & \w scans'
_diffrn_radiation_monochromator graphite
_diffrn_radiation_type 'Cu K\a'
_diffrn_radiation_wavelength 1.54180
_diffrn_reflns_av_R_equivalents 0.086
_diffrn_reflns_limit_h_max 42
_diffrn_reflns_limit_h_min -42
_diffrn_reflns_limit_k_max 5
_diffrn_reflns_limit_k_min -5
_diffrn_reflns_limit_l_max 17
_diffrn_reflns_limit_l_min -16
_diffrn_reflns_number 17530
_diffrn_reflns_theta_full 65.223
_diffrn_reflns_theta_max 66.554
_diffrn_reflns_theta_min 2.675
_diffrn_standards_number 0
_exptl_absorpt_coefficient_mu 0.661
_exptl_absorpt_correction_T_max 0.99
_exptl_absorpt_correction_T_min 0.96
_exptl_absorpt_correction_type multi-scan
_exptl_absorpt_process_details 'SADABS (Siemens, 1996)'
_exptl_crystal_colour colourless
_exptl_crystal_density_diffrn 1.407
_exptl_crystal_density_method 'not measured'
_exptl_crystal_description plate
_exptl_crystal_F_000 1024
_exptl_crystal_size_max 0.150
_exptl_crystal_size_mid 0.070
_exptl_crystal_size_min 0.010
_refine_diff_density_max 0.41
_refine_diff_density_min -0.37
_refine_ls_extinction_method None
_refine_ls_goodness_of_fit_ref 1.0249
_refine_ls_hydrogen_treatment mixed
_refine_ls_matrix_type full
_refine_ls_number_parameters 210
_refine_ls_number_reflns 2020
_refine_ls_number_restraints 4
_refine_ls_R_factor_all 0.0792
_refine_ls_R_factor_gt 0.0643
_refine_ls_shift/su_max 0.0002153
_refine_ls_shift/su_mean 0.0000314
_refine_ls_structure_factor_coef Fsqd
_refine_ls_weighting_details
;
 Method= Modified Sheldrick 
 w=1/[\s^2^(F^2^) + ( 0.12P)^2^ + 2.17P] 
 ,where P=(max(Fo^2^,0) + 2Fc^2^)/3 
;
_refine_ls_weighting_scheme calc
_refine_ls_wR_factor_all 0.1829
_refine_ls_wR_factor_gt 0.1625
_refine_ls_wR_factor_ref 0.1829
_reflns_limit_h_max 38
_reflns_limit_h_min -42
_reflns_limit_k_max 5
_reflns_limit_k_min 0
_reflns_limit_l_max 17
_reflns_limit_l_min 0
_reflns_number_gt 1528
_reflns_number_total 2025
_reflns_threshold_expression I>2.0\s(I)
_oxford_diffrn_Wilson_B_factor 2.17
_oxford_diffrn_Wilson_scale 64.35
_oxford_refine_ls_r_factor_ref 0.0792
_oxford_refine_ls_scale 0.12711(17)
_oxford_reflns_number_all 2020
_oxford_reflns_threshold_expression_ref I>-3.0\s(I)
_oxford_structure_analysis_title 'cu_H2_15_2A_0m in C2/c'
_cod_data_source_file d2cc04013a2.cif
_cod_data_source_block C35H24N2O1
_cod_depositor_comments
;
The following automatic conversions were performed:

data item '_atom_sites_solution_primary' value 'Other' was changed to
'other' in accordance with the
/home/data/users/saulius/crontab/automatic-downloads/rss-feeds/RSC/lib/dictionaries/cif_core.dic
dictionary named 'cif_core.dic' version 2.4.2 last updated on
2011-04-26.

Automatic conversion script
Id: cif_fix_values 7556 2019-12-06 15:28:31Z antanas 
;
_cod_original_sg_symbol_H-M 'C 2/c '
_cod_original_formula_sum 'C35 H24 N2 O1'
_cod_database_code 7130556

loop_
_symmetry_equiv_pos_as_xyz
x,y,z
-x,-y,-z
x+1/2,y+1/2,z
-x+1/2,-y+1/2,-z
x,-y,z+1/2
-x,y,-z+1/2
x+1/2,-y+1/2,z+1/2
-x+1/2,y+1/2,-z+1/2

loop_
_atom_site_label
_atom_site_type_symbol
_atom_site_fract_x
_atom_site_fract_y
_atom_site_fract_z
_atom_site_U_iso_or_equiv
_atom_site_occupancy
_atom_site_adp_type
_atom_site_refinement_flags_posn
_atom_site_refinement_flags_adp
_atom_site_refinement_flags_occupancy
_atom_site_disorder_assembly
_atom_site_disorder_group
_atom_site_attached_hydrogens
N1 N 0.48095(5) -0.1994(4) 0.29570(14) 0.0286 1.0000 Uani D . . . . .
C18 C 0.5000 -0.3563(6) 0.2500 0.0267 1.0000 Uani DS T . . . .
O3 O 0.5000 -0.6250(5) 0.2500 0.0386 1.0000 Uani S T . . . .
C1 C 0.46105(7) -0.3394(5) 0.35204(18) 0.0303 1.0000 Uani D . . . . .
C2 C 0.43496(7) -0.1253(4) 0.37777(17) 0.0279 1.0000 Uani . . . . . .
C3 C 0.39958(6) -0.0068(4) 0.30724(16) 0.0257 1.0000 Uani . . . . . .
C4 C 0.38573(7) -0.0880(5) 0.20762(17) 0.0291 1.0000 Uani . . . . . .
C5 C 0.35219(7) 0.0316(5) 0.14089(18) 0.0298 1.0000 Uani . . . . . .
C6 C 0.32862(7) 0.2429(4) 0.16556(17) 0.0280 1.0000 Uani . . . . . .
C7 C 0.34090(6) 0.3246(4) 0.26329(16) 0.0258 1.0000 Uani . . . . . .
C8 C 0.37632(6) 0.1991(4) 0.33385(16) 0.0257 1.0000 Uani . . . . . .
C9 C 0.38859(6) 0.2852(5) 0.43140(17) 0.0279 1.0000 Uani . . . . . .
C10 C 0.42346(7) 0.1616(5) 0.49970(18) 0.0307 1.0000 Uani . . . . . .
C11 C 0.44602(7) -0.0399(5) 0.47245(18) 0.0305 1.0000 Uani . . . . . .
C12 C 0.36446(7) 0.4951(5) 0.45605(18) 0.0309 1.0000 Uani . . . . . .
C13 C 0.33107(7) 0.6128(5) 0.38924(18) 0.0319 1.0000 Uani . . . . . .
C14 C 0.31792(7) 0.5322(4) 0.28992(17) 0.0287 1.0000 Uani . . . . . .
C15 C 0.28359(7) 0.6543(5) 0.21996(18) 0.0320 1.0000 Uani . . . . . .
C16 C 0.27180(7) 0.5738(5) 0.12497(19) 0.0343 1.0000 Uani . . . . . .
C17 C 0.29393(7) 0.3717(5) 0.09771(18) 0.0326 1.0000 Uani . . . . . .
H11 H 0.4814(8) -0.425(5) 0.4117(18) 0.0269 1.0000 Uiso . . . . . .
H12 H 0.4447(7) -0.514(5) 0.3105(18) 0.0252 1.0000 Uiso . . . . . .
H41 H 0.3999(7) -0.240(5) 0.1874(17) 0.0227 1.0000 Uiso . . . . . .
H51 H 0.3446(10) -0.033(7) 0.073(2) 0.0494 1.0000 Uiso . . . . . .
H101 H 0.4329(9) 0.225(6) 0.568(2) 0.0434 1.0000 Uiso . . . . . .
H111 H 0.4707(9) -0.141(6) 0.525(2) 0.0401 1.0000 Uiso . . . . . .
H121 H 0.3752(9) 0.559(7) 0.523(2) 0.0486 1.0000 Uiso . . . . . .
H131 H 0.3153(8) 0.775(5) 0.4064(19) 0.0291 1.0000 Uiso . . . . . .
H151 H 0.2706(9) 0.811(6) 0.240(2) 0.0436 1.0000 Uiso . . . . . .
H161 H 0.2490(11) 0.672(7) 0.079(3) 0.0595 1.0000 Uiso . . . . . .
H171 H 0.2850(9) 0.316(7) 0.027(2) 0.0492 1.0000 Uiso . . . . . .
H1 H 0.4828(7) -0.013(4) 0.2959(17) 0.0336(19) 1.0000 Uiso D . . . . .

loop_
_atom_site_aniso_label
_atom_site_aniso_U_11
_atom_site_aniso_U_22
_atom_site_aniso_U_33
_atom_site_aniso_U_23
_atom_site_aniso_U_13
_atom_site_aniso_U_12
N1 0.0319(10) 0.0209(9) 0.0398(12) 0.0010(8) 0.0212(9) 0.0002(7)
C18 0.0254(14) 0.0253(14) 0.0312(17) 0.0000 0.0132(13) 0.0000
O3 0.0475(14) 0.0223(11) 0.0602(17) 0.0000 0.0365(13) 0.0000
C1 0.0323(12) 0.0254(10) 0.0386(14) 0.0055(10) 0.0197(11) 0.0012(9)
C2 0.0289(11) 0.0235(10) 0.0353(13) 0.0011(9) 0.0170(10) -0.0029(8)
C3 0.0283(11) 0.0206(10) 0.0338(13) -0.0014(9) 0.0179(10) -0.0044(8)
C4 0.0324(11) 0.0238(10) 0.0366(13) -0.0028(9) 0.0192(10) -0.0041(9)
C5 0.0345(12) 0.0278(11) 0.0313(13) -0.0021(9) 0.0172(10) -0.0049(9)
C6 0.0292(11) 0.0248(10) 0.0323(13) -0.0007(9) 0.0145(10) -0.0070(9)
C7 0.0290(11) 0.0218(10) 0.0309(12) 0.0020(9) 0.0162(9) -0.0044(8)
C8 0.0289(11) 0.0206(9) 0.0323(13) -0.0006(9) 0.0169(10) -0.0048(8)
C9 0.0310(11) 0.0234(10) 0.0345(13) -0.0001(9) 0.0183(10) -0.0042(8)
C10 0.0319(11) 0.0315(11) 0.0299(13) 0.0008(10) 0.0135(10) -0.0036(9)
C11 0.0304(11) 0.0290(11) 0.0340(13) 0.0024(10) 0.0146(10) -0.0019(9)
C12 0.0379(13) 0.0264(10) 0.0326(14) -0.0023(10) 0.0184(11) -0.0040(9)
C13 0.0366(12) 0.0280(11) 0.0381(14) -0.0015(10) 0.0222(11) -0.0002(9)
C14 0.0306(11) 0.0230(10) 0.0372(13) 0.0019(9) 0.0184(10) -0.0042(8)
C15 0.0308(11) 0.0273(11) 0.0420(15) 0.0024(10) 0.0186(11) -0.0003(9)
C16 0.0292(12) 0.0318(12) 0.0409(15) 0.0051(10) 0.0125(11) -0.0023(10)
C17 0.0323(12) 0.0320(11) 0.0337(14) 0.0013(10) 0.0130(10) -0.0045(9)

loop_
_atom_type_symbol
_atom_type_scat_dispersion_real
_atom_type_scat_dispersion_imag
_atom_type_scat_Cromer_Mann_a1
_atom_type_scat_Cromer_Mann_b1
_atom_type_scat_Cromer_Mann_a2
_atom_type_scat_Cromer_Mann_b2
_atom_type_scat_Cromer_Mann_a3
_atom_type_scat_Cromer_Mann_b3
_atom_type_scat_Cromer_Mann_a4
_atom_type_scat_Cromer_Mann_b4
_atom_type_scat_Cromer_Mann_c
_atom_type_scat_source
C 0.0181 0.0091 2.3100 20.8439 1.0200 10.2075 1.5886 0.5687 0.8650 51.6512 0.2156 'International Tables Vol C 4.2.6.8 and 6.1.1.4'
H 0.0000 0.0000 0.4930 10.5109 0.3229 26.1257 0.1402 3.1424 0.0408 57.7998 0.0030 'International Tables Vol C 4.2.6.8 and 6.1.1.4'
N 0.0311 0.0180 12.2126 0.0057 3.1322 9.8933 2.0125 28.9975 1.1663 0.5826 -11.5290 'International Tables Vol C 4.2.6.8 and 6.1.1.4'
O 0.0492 0.0322 3.0485 13.2771 2.2868 5.7011 1.5463 0.3239 0.8670 32.9089 0.2508 'International Tables Vol C 4.2.6.8 and 6.1.1.4'

loop_
_geom_angle_atom_site_label_1
_geom_angle_site_symmetry_1
_geom_angle_atom_site_label_2
_geom_angle_site_symmetry_2
_geom_angle_atom_site_label_3
_geom_angle_site_symmetry_3
_geom_angle
_geom_angle_publ_flag
C18 . N1 . C1 . 121.49(18) yes
C18 . N1 . H1 . 118.6(11) no
C1 . N1 . H1 . 119.6(11) no
N1 . C18 . N1 6_655 115.6(3) yes
N1 . C18 . O3 . 122.21(13) yes
N1 6_655 C18 . O3 . 122.21(13) yes
N1 . C1 . C2 . 110.83(17) yes
N1 . C1 . H11 . 110.7(14) no
C2 . C1 . H11 . 109.3(14) no
N1 . C1 . H12 . 105.8(13) no
C2 . C1 . H12 . 113.4(13) no
H11 . C1 . H12 . 106.6(19) no
C1 . C2 . C3 . 121.3(2) yes
C1 . C2 . C11 . 119.6(2) yes
C3 . C2 . C11 . 119.0(2) yes
C2 . C3 . C4 . 122.36(19) yes
C2 . C3 . C8 . 119.7(2) yes
C4 . C3 . C8 . 117.9(2) yes
C3 . C4 . C5 . 121.5(2) yes
C3 . C4 . H41 . 120.1(14) no
C5 . C4 . H41 . 118.3(14) no
C4 . C5 . C6 . 121.7(2) yes
C4 . C5 . H51 . 117.2(18) no
C6 . C5 . H51 . 121.1(18) no
C5 . C6 . C7 . 118.5(2) yes
C5 . C6 . C17 . 122.8(2) yes
C7 . C6 . C17 . 118.8(2) yes
C6 . C7 . C8 . 120.0(2) yes
C6 . C7 . C14 . 119.7(2) yes
C8 . C7 . C14 . 120.3(2) yes
C7 . C8 . C3 . 120.4(2) yes
C7 . C8 . C9 . 119.5(2) yes
C3 . C8 . C9 . 120.1(2) yes
C8 . C9 . C10 . 118.9(2) yes
C8 . C9 . C12 . 118.8(2) yes
C10 . C9 . C12 . 122.4(2) yes
C9 . C10 . C11 . 120.4(2) yes
C9 . C10 . H101 . 119.6(17) no
C11 . C10 . H101 . 120.0(17) no
C10 . C11 . C2 . 121.9(2) yes
C10 . C11 . H111 . 118.9(16) no
C2 . C11 . H111 . 119.0(16) no
C9 . C12 . C13 . 121.5(2) yes
C9 . C12 . H121 . 115.9(18) no
C13 . C12 . H121 . 122.3(18) no
C12 . C13 . C14 . 121.2(2) yes
C12 . C13 . H131 . 121.1(15) no
C14 . C13 . H131 . 117.5(15) no
C13 . C14 . C7 . 118.7(2) yes
C13 . C14 . C15 . 121.7(2) yes
C7 . C14 . C15 . 119.6(2) yes
C14 . C15 . C16 . 120.5(2) yes
C14 . C15 . H151 . 117.0(18) no
C16 . C15 . H151 . 122.2(18) no
C15 . C16 . C17 . 120.7(2) yes
C15 . C16 . H161 . 118(2) no
C17 . C16 . H161 . 121(2) no
C6 . C17 . C16 . 120.8(2) yes
C6 . C17 . H171 . 119.4(18) no
C16 . C17 . H171 . 119.8(18) no

loop_
_geom_bond_atom_site_label_1
_geom_bond_site_symmetry_1
_geom_bond_atom_site_label_2
_geom_bond_site_symmetry_2
_geom_bond_distance
_geom_bond_publ_flag
N1 . C18 . 1.355(2) yes
N1 . C1 . 1.458(3) yes
N1 . H1 . 0.862(17) no
C18 . O3 . 1.237(4) yes
C1 . C2 . 1.510(3) yes
C1 . H11 . 1.00(3) no
C1 . H12 . 1.05(3) no
C2 . C3 . 1.413(3) yes
C2 . C11 . 1.390(3) yes
C3 . C4 . 1.445(3) yes
C3 . C8 . 1.420(3) yes
C4 . C5 . 1.352(3) yes
C4 . H41 . 0.98(2) no
C5 . C6 . 1.430(3) yes
C5 . H51 . 1.00(3) no
C6 . C7 . 1.423(3) yes
C6 . C17 . 1.401(3) yes
C7 . C8 . 1.427(3) yes
C7 . C14 . 1.419(3) yes
C8 . C9 . 1.427(3) yes
C9 . C10 . 1.398(3) yes
C9 . C12 . 1.439(3) yes
C10 . C11 . 1.394(3) yes
C10 . H101 . 1.00(3) no
C11 . H111 . 1.04(3) no
C12 . C13 . 1.346(3) yes
C12 . H121 . 0.98(3) no
C13 . C14 . 1.442(3) yes
C13 . H131 . 1.03(3) no
C14 . C15 . 1.394(3) yes
C15 . C16 . 1.385(4) yes
C15 . H151 . 0.97(3) no
C16 . C17 . 1.386(3) yes
C16 . H161 . 0.96(4) no
C17 . H171 . 1.02(3) no

loop_
_geom_torsion_atom_site_label_1
_geom_torsion_atom_site_label_2
_geom_torsion_atom_site_label_3
_geom_torsion_atom_site_label_4
_geom_torsion
_geom_torsion_site_symmetry_1
_geom_torsion_site_symmetry_2
_geom_torsion_site_symmetry_3
_geom_torsion_site_symmetry_4
_geom_torsion_publ_flag
C18 N1 C1 C2 -168.05(17) . . . . no
C1 N1 C18 O3 3.3(2) . . . . no
N1 C1 C2 C3 67.9(3) . . . . no
N1 C1 C2 C11 -111.4(2) . . . . no
C1 C2 C3 C4 1.7(3) . . . . no
C1 C2 C3 C8 -178.5(2) . . . . no
C11 C2 C3 C4 -179.0(2) . . . . no
C11 C2 C3 C8 0.8(3) . . . . no
C1 C2 C11 C10 178.7(2) . . . . no
C3 C2 C11 C10 -0.7(4) . . . . no
C2 C3 C4 C5 -178.8(2) . . . . no
C8 C3 C4 C5 1.4(3) . . . . no
C2 C3 C8 C7 178.9(2) . . . . no
C2 C3 C8 C9 -0.2(3) . . . . no
C4 C3 C8 C7 -1.3(3) . . . . no
C4 C3 C8 C9 179.6(2) . . . . no
C3 C4 C5 C6 -0.4(4) . . . . no
C4 C5 C6 C7 -0.8(4) . . . . no
C4 C5 C6 C17 179.5(2) . . . . no
C5 C6 C7 C8 0.8(3) . . . . no
C5 C6 C7 C14 -179.6(2) . . . . no
C17 C6 C7 C8 -179.4(2) . . . . no
C17 C6 C7 C14 0.2(3) . . . . no
C5 C6 C17 C16 179.4(2) . . . . no
C7 C6 C17 C16 -0.3(4) . . . . no
C6 C7 C8 C3 0.2(3) . . . . no
C6 C7 C8 C9 179.3(2) . . . . no
C14 C7 C8 C3 -179.4(2) . . . . no
C14 C7 C8 C9 -0.3(3) . . . . no
C6 C7 C14 C13 -179.7(2) . . . . no
C6 C7 C14 C15 -0.1(3) . . . . no
C8 C7 C14 C13 0.0(3) . . . . no
C8 C7 C14 C15 179.5(2) . . . . no
C3 C8 C9 C10 -0.6(3) . . . . no
C3 C8 C9 C12 179.8(2) . . . . no
C7 C8 C9 C10 -179.7(2) . . . . no
C7 C8 C9 C12 0.7(3) . . . . no
C8 C9 C10 C11 0.7(4) . . . . no
C12 C9 C10 C11 -179.7(2) . . . . no
C8 C9 C12 C13 -0.7(4) . . . . no
C10 C9 C12 C13 179.7(2) . . . . no
C9 C10 C11 C2 -0.1(4) . . . . no
C9 C12 C13 C14 0.3(4) . . . . no
C12 C13 C14 C7 0.1(4) . . . . no
C12 C13 C14 C15 -179.5(2) . . . . no
C7 C14 C15 C16 0.1(4) . . . . no
C13 C14 C15 C16 179.6(2) . . . . no
C14 C15 C16 C17 -0.2(4) . . . . no
C15 C16 C17 C6 0.3(4) . . . . no
